data_7059967
loop_
_publ_author_name
'Kadari, Lingaswamy'
'Erb, William'
'Roisnel, Thierry'
'Radha Krishna, Palakodety'
'Mongin, Florence'

_publ_section_title
;
 Iodoferrocene as a partner in N-arylation of amides
;
_journal_issue 37
_journal_name_full 'New Journal of Chemistry'
_journal_page_first 15928
_journal_page_last 15941
_journal_paper_doi 10.1039/D0NJ03470C
_journal_volume 44
_journal_year 2020
_chemical_compound_source 'synthesis as described'
_chemical_formula_moiety 'C14 H15 Fe N O'
_chemical_formula_sum 'C14 H15 Fe N O'
_chemical_formula_weight 269.12
_space_group_crystal_system monoclinic
_space_group_IT_number 15
_space_group_name_Hall '-C 2yc'
_space_group_name_H-M_alt 'C 1 2/c 1'
_atom_sites_solution_hydrogens mixed
_atom_sites_solution_primary dual
_atom_sites_solution_secondary difmap
_audit_update_record
;
2020-07-07 deposited with the CCDC.	2020-09-04 downloaded from the CCDC.
;
_cell_angle_alpha 90
_cell_angle_beta 92.452(4)
_cell_angle_gamma 90
_cell_formula_units_Z 8
_cell_length_a 29.192(3)
_cell_length_b 8.5607(8)
_cell_length_c 9.4060(9)
_cell_measurement_reflns_used 9437
_cell_measurement_temperature 150
_cell_measurement_theta_max 27.5059
_cell_measurement_theta_min 2.7936
_cell_measurement_wavelength 0.710730
_cell_volume 2348.4(4)
_computing_cell_refinement 'APEX3 (Bruker, 2015)'
_computing_data_collection 'SAINT (Bruker, 2014)'
_computing_data_reduction 'SAINT (Bruker, 2014)'
_computing_molecular_graphics
;
   'SXGRAPH (L. Farrugia, 1999), Mercury (CSD, 2016)'
;
_computing_publication_material 'CRYSCALC (T. Roisnel, local program, 2019)'
_computing_structure_refinement 'SHELXL-2018_3 (Sheldrick, 2018)'
_computing_structure_solution 'SHELXT (G. Sheldrick, 2015)'
_diffrn_ambient_temperature 150
_diffrn_detector '(CMOS) PHOTON 100'
_diffrn_detector_area_resol_mean 10.4167
_diffrn_measured_fraction_theta_full 0.999
_diffrn_measured_fraction_theta_max 0.997
_diffrn_measurement_device_type 'D8 VENTURE Bruker AXS'
_diffrn_measurement_method 'rotation images'
_diffrn_orient_matrix_UB_11 0.0244193
_diffrn_orient_matrix_UB_12 0.0424106
_diffrn_orient_matrix_UB_13 0.0671153
_diffrn_orient_matrix_UB_21 -0.0226489
_diffrn_orient_matrix_UB_22 0.0066655
_diffrn_orient_matrix_UB_23 0.0765797
_diffrn_orient_matrix_UB_31 0.0081433
_diffrn_orient_matrix_UB_32 -0.1086381
_diffrn_orient_matrix_UB_33 0.0308993
_diffrn_radiation_monochromator 'multilayer monochromator'
_diffrn_radiation_probe x-ray
_diffrn_radiation_source 'Incoatec microfocus sealed tube'
_diffrn_radiation_type MoK\a
_diffrn_radiation_wavelength 0.71073
_diffrn_reflns_av_R_equivalents 0.0304
_diffrn_reflns_av_unetI/netI 0.0279
_diffrn_reflns_limit_h_max 37
_diffrn_reflns_limit_h_min -37
_diffrn_reflns_limit_k_max 11
_diffrn_reflns_limit_k_min -9
_diffrn_reflns_limit_l_max 12
_diffrn_reflns_limit_l_min -12
_diffrn_reflns_number 11352
_diffrn_reflns_theta_full 25.242
_diffrn_reflns_theta_max 27.506
_diffrn_reflns_theta_min 2.480
_diffrn_source_current 1.0
_diffrn_source_voltage 50.0
_exptl_absorpt_coefficient_mu 1.265
_exptl_absorpt_correction_T_max 0.904
_exptl_absorpt_correction_T_min 0.680
_exptl_absorpt_correction_type multi-scan
_exptl_absorpt_process_details
;
  [Sheldrick, G.M. (2014). SADABS Bruker AXS Inc., Madison, Wisconsin, USA]
;
_exptl_crystal_colour orange
_exptl_crystal_density_diffrn 1.522
_exptl_crystal_description board
_exptl_crystal_F_000 1120
_exptl_crystal_size_max 0.400
_exptl_crystal_size_mid 0.320
_exptl_crystal_size_min 0.080
_refine_diff_density_max 0.296
_refine_diff_density_min -0.491
_refine_diff_density_rms 0.061
_refine_ls_extinction_method none
_refine_ls_goodness_of_fit_ref 0.904
_refine_ls_hydrogen_treatment mixed
_refine_ls_matrix_type full
_refine_ls_number_parameters 157
_refine_ls_number_reflns 2689
_refine_ls_number_restraints 0
_refine_ls_restrained_S_all 0.904
_refine_ls_R_factor_all 0.0303
_refine_ls_R_factor_gt 0.0265
_refine_ls_shift/su_max 0.028
_refine_ls_shift/su_mean 0.004
_refine_ls_structure_factor_coef Fsqd
_refine_ls_weighting_details 'w=1/[\s^2^(Fo^2^)+(0.0547P)^2^+2.7258P] where P=(Fo^2^+2Fc^2^)/3'
_refine_ls_weighting_scheme calc
_refine_ls_wR_factor_gt 0.0746
_refine_ls_wR_factor_ref 0.0784
_reflns_Friedel_coverage 0.000
_reflns_number_gt 2445
_reflns_number_total 2689
_reflns_threshold_expression >2sigma(I)
_cod_data_source_file d0nj03470c2.cif
_cod_data_source_block WE9442
_cod_depositor_comments 'Adding full bibliography for 7059953--7059970.cif.'
_cod_original_cell_volume 2348.5(4)
_cod_original_sg_symbol_H-M 'C 2/c'
_cod_database_code 7059967

loop_
_space_group_symop_operation_xyz
'x, y, z'
'-x, y, -z+1/2'
'x+1/2, y+1/2, z'
'-x+1/2, y+1/2, -z+1/2'
'-x, -y, -z'
'x, -y, z-1/2'
'-x+1/2, -y+1/2, -z'
'x+1/2, -y+1/2, z-1/2'

loop_
_atom_site_label
_atom_site_type_symbol
_atom_site_fract_x
_atom_site_fract_y
_atom_site_fract_z
_atom_site_U_iso_or_equiv
_atom_site_adp_type
_atom_site_occupancy
_atom_site_site_symmetry_order
_atom_site_calc_flag
_atom_site_refinement_flags_posn
_atom_site_refinement_flags_adp
_atom_site_refinement_flags_occupancy
_atom_site_disorder_assembly
_atom_site_disorder_group
Fe1 Fe 0.58572(2) 0.76395(3) 0.66498(2) 0.01718(9) Uani 1 1 d . . . . .
C1 C 0.59885(6) 0.8006(2) 0.87777(16) 0.0282(4) Uani 1 1 d . . . . .
H1 H 0.601599 0.722242 0.949158 0.034 Uiso 1 1 calc R U . . .
C2 C 0.63518(6) 0.8606(2) 0.79748(17) 0.0267(4) Uani 1 1 d . . . . .
H2 H 0.666411 0.829459 0.806049 0.032 Uiso 1 1 calc R U . . .
C3 C 0.61658(6) 0.9751(2) 0.70244(17) 0.0254(3) Uani 1 1 d . . . . .
H3 H 0.633131 1.033968 0.636101 0.031 Uiso 1 1 calc R U . . .
C4 C 0.56886(6) 0.9861(2) 0.72401(17) 0.0261(3) Uani 1 1 d . . . . .
H4 H 0.547906 1.053849 0.674551 0.031 Uiso 1 1 calc R U . . .
C5 C 0.55781(6) 0.8782(2) 0.83253(16) 0.0270(3) Uani 1 1 d . . . . .
H5 H 0.528270 0.861269 0.868246 0.032 Uiso 1 1 calc R U . . .
C6 C 0.59814(5) 0.7037(2) 0.45930(15) 0.0203(3) Uani 1 1 d . . . . .
H6 H 0.614958 0.763615 0.394357 0.024 Uiso 1 1 calc R U . . .
C7 C 0.54995(6) 0.7133(2) 0.47945(17) 0.0235(3) Uani 1 1 d . . . . .
H7 H 0.528945 0.780005 0.429038 0.028 Uiso 1 1 calc R U . . .
C8 C 0.53884(5) 0.6053(2) 0.58827(16) 0.0244(3) Uani 1 1 d . . . . .
H8 H 0.509203 0.588199 0.623253 0.029 Uiso 1 1 calc R U . . .
C9 C 0.57978(5) 0.5279(2) 0.63523(16) 0.0223(3) Uani 1 1 d . . . . .
H9 H 0.582396 0.450229 0.707274 0.027 Uiso 1 1 calc R U . . .
C10 C 0.61629(5) 0.58761(18) 0.55483(14) 0.0185(3) Uani 1 1 d . . . . .
N11 N 0.66206(4) 0.53647(16) 0.57099(13) 0.0190(3) Uani 1 1 d . . . . .
H11 H 0.6702(6) 0.502(2) 0.650(2) 0.023 Uiso 1 1 d . U . . .
C12 C 0.69310(5) 0.53864(17) 0.46887(15) 0.0179(3) Uani 1 1 d . . . . .
O13 O 0.68449(4) 0.58560(14) 0.34618(10) 0.0233(2) Uani 1 1 d . . . . .
C14 C 0.73965(6) 0.48461(19) 0.51639(15) 0.0201(3) Uani 1 1 d . . . . .
H14 H 0.743411 0.444224 0.615968 0.024 Uiso 1 1 calc R U . . .
C15 C 0.77027(6) 0.41423(19) 0.40759(17) 0.0239(3) Uani 1 1 d . . . . .
H15A H 0.791782 0.330831 0.439922 0.029 Uiso 1 1 calc R U . . .
H15B H 0.757433 0.401789 0.309111 0.029 Uiso 1 1 calc R U . . .
C16 C 0.77953(6) 0.5756(2) 0.45974(19) 0.0270(3) Uani 1 1 d . . . . .
H16A H 0.772383 0.663076 0.393613 0.032 Uiso 1 1 calc R U . . .
H16B H 0.806738 0.592106 0.524446 0.032 Uiso 1 1 calc R U . . .

loop_
_atom_site_aniso_label
_atom_site_aniso_U_11
_atom_site_aniso_U_22
_atom_site_aniso_U_33
_atom_site_aniso_U_23
_atom_site_aniso_U_13
_atom_site_aniso_U_12
Fe1 0.01972(14) 0.01777(14) 0.01412(13) -0.00214(7) 0.00168(9) -0.00239(7)
C1 0.0436(10) 0.0261(9) 0.0147(7) -0.0057(6) 0.0004(6) -0.0031(8)
C2 0.0256(8) 0.0302(9) 0.0241(7) -0.0096(7) -0.0029(6) -0.0011(7)
C3 0.0297(8) 0.0208(8) 0.0262(8) -0.0067(6) 0.0054(6) -0.0076(6)
C4 0.0324(8) 0.0201(8) 0.0260(8) -0.0054(6) 0.0040(6) 0.0024(6)
C5 0.0314(8) 0.0281(9) 0.0222(7) -0.0081(7) 0.0091(6) -0.0031(7)
C6 0.0258(8) 0.0226(8) 0.0125(6) -0.0018(6) 0.0003(5) -0.0013(6)
C7 0.0236(8) 0.0282(9) 0.0185(7) -0.0032(6) -0.0031(6) -0.0009(6)
C8 0.0248(8) 0.0256(8) 0.0228(7) -0.0058(6) 0.0015(6) -0.0081(6)
C9 0.0298(8) 0.0195(8) 0.0179(7) -0.0022(6) 0.0039(6) -0.0057(6)
C10 0.0249(7) 0.0172(7) 0.0134(6) -0.0032(5) 0.0012(5) -0.0023(6)
N11 0.0250(7) 0.0201(7) 0.0120(5) 0.0016(5) 0.0008(5) 0.0005(5)
C12 0.0263(7) 0.0137(7) 0.0139(6) -0.0032(5) 0.0010(5) -0.0032(5)
O13 0.0298(6) 0.0285(6) 0.0118(4) 0.0004(4) 0.0014(4) 0.0006(5)
C14 0.0262(7) 0.0182(8) 0.0158(6) -0.0016(5) 0.0009(5) -0.0001(6)
C15 0.0284(8) 0.0180(8) 0.0255(7) -0.0013(6) 0.0052(6) 0.0014(6)
C16 0.0258(8) 0.0198(8) 0.0358(9) -0.0025(7) 0.0050(7) -0.0022(6)

loop_
_atom_type_symbol
_atom_type_description
_atom_type_scat_dispersion_real
_atom_type_scat_dispersion_imag
_atom_type_scat_source
C C 0.0033 0.0016 'International Tables Vol C Tables 4.2.6.8 and 6.1.1.4'
H H 0.0000 0.0000 'International Tables Vol C Tables 4.2.6.8 and 6.1.1.4'
Fe Fe 0.3463 0.8444 'International Tables Vol C Tables 4.2.6.8 and 6.1.1.4'
N N 0.0061 0.0033 'International Tables Vol C Tables 4.2.6.8 and 6.1.1.4'
O O 0.0106 0.0060 'International Tables Vol C Tables 4.2.6.8 and 6.1.1.4'

loop_
_geom_angle_atom_site_label_1
_geom_angle_atom_site_label_2
_geom_angle_atom_site_label_3
_geom_angle
_geom_angle_site_symmetry_1
_geom_angle_site_symmetry_3
_geom_angle_publ_flag
C2 Fe1 C7 158.49(7) . . ?
C2 Fe1 C8 158.88(7) . . ?
C7 Fe1 C8 40.94(7) . . ?
C2 Fe1 C9 122.50(7) . . ?
C7 Fe1 C9 68.65(7) . . ?
C8 Fe1 C9 40.70(7) . . ?
C2 Fe1 C1 40.78(7) . . ?
C7 Fe1 C1 159.45(7) . . ?
C8 Fe1 C1 122.91(7) . . ?
C9 Fe1 C1 107.24(7) . . ?
C2 Fe1 C3 40.65(7) . . ?
C7 Fe1 C3 122.75(7) . . ?
C8 Fe1 C3 159.20(7) . . ?
C9 Fe1 C3 158.63(7) . . ?
C1 Fe1 C3 68.47(7) . . ?
C2 Fe1 C6 121.95(7) . . ?
C7 Fe1 C6 40.91(6) . . ?
C8 Fe1 C6 68.99(6) . . ?
C9 Fe1 C6 68.90(6) . . ?
C1 Fe1 C6 158.25(7) . . ?
C3 Fe1 C6 106.90(7) . . ?
C2 Fe1 C4 68.27(7) . . ?
C7 Fe1 C4 108.01(7) . . ?
C8 Fe1 C4 123.33(7) . . ?
C9 Fe1 C4 159.15(7) . . ?
C1 Fe1 C4 68.25(7) . . ?
C3 Fe1 C4 40.60(7) . . ?
C6 Fe1 C4 122.95(7) . . ?
C2 Fe1 C5 68.39(7) . . ?
C7 Fe1 C5 123.52(7) . . ?
C8 Fe1 C5 107.86(7) . . ?
C9 Fe1 C5 122.78(7) . . ?
C1 Fe1 C5 40.52(7) . . ?
C3 Fe1 C5 68.44(7) . . ?
C6 Fe1 C5 159.49(7) . . ?
C4 Fe1 C5 40.64(7) . . ?
C2 Fe1 C10 107.12(6) . . ?
C7 Fe1 C10 68.31(6) . . ?
C8 Fe1 C10 68.39(6) . . ?
C9 Fe1 C10 40.73(6) . . ?
C1 Fe1 C10 122.57(7) . . ?
C3 Fe1 C10 122.60(6) . . ?
C6 Fe1 C10 40.67(6) . . ?
C4 Fe1 C10 158.95(7) . . ?
C5 Fe1 C10 158.71(7) . . ?
C2 C1 C5 108.07(15) . . ?
C2 C1 Fe1 69.45(9) . . ?
C5 C1 Fe1 70.01(9) . . ?
C2 C1 H1 126.0 . . ?
C5 C1 H1 126.0 . . ?
Fe1 C1 H1 126.1 . . ?
C1 C2 C3 108.04(15) . . ?
C1 C2 Fe1 69.77(9) . . ?
C3 C2 Fe1 69.75(9) . . ?
C1 C2 H2 126.0 . . ?
C3 C2 H2 126.0 . . ?
Fe1 C2 H2 126.1 . . ?
C4 C3 C2 107.90(15) . . ?
C4 C3 Fe1 69.84(9) . . ?
C2 C3 Fe1 69.61(10) . . ?
C4 C3 H3 126.0 . . ?
C2 C3 H3 126.1 . . ?
Fe1 C3 H3 126.1 . . ?
C3 C4 C5 108.25(15) . . ?
C3 C4 Fe1 69.56(9) . . ?
C5 C4 Fe1 69.89(10) . . ?
C3 C4 H4 125.9 . . ?
C5 C4 H4 125.9 . . ?
Fe1 C4 H4 126.3 . . ?
C1 C5 C4 107.73(15) . . ?
C1 C5 Fe1 69.47(9) . . ?
C4 C5 Fe1 69.47(9) . . ?
C1 C5 H5 126.1 . . ?
C4 C5 H5 126.1 . . ?
Fe1 C5 H5 126.5 . . ?
C7 C6 C10 107.28(14) . . ?
C7 C6 Fe1 69.25(9) . . ?
C10 C6 Fe1 69.92(8) . . ?
C7 C6 H6 126.4 . . ?
C10 C6 H6 126.4 . . ?
Fe1 C6 H6 126.0 . . ?
C6 C7 C8 108.27(14) . . ?
C6 C7 Fe1 69.84(9) . . ?
C8 C7 Fe1 69.40(9) . . ?
C6 C7 H7 125.9 . . ?
C8 C7 H7 125.9 . . ?
Fe1 C7 H7 126.5 . . ?
C9 C8 C7 108.13(14) . . ?
C9 C8 Fe1 69.97(9) . . ?
C7 C8 Fe1 69.67(9) . . ?
C9 C8 H8 125.9 . . ?
C7 C8 H8 125.9 . . ?
Fe1 C8 H8 126.0 . . ?
C8 C9 C10 107.78(14) . . ?
C8 C9 Fe1 69.33(10) . . ?
C10 C9 Fe1 70.00(9) . . ?
C8 C9 H9 126.1 . . ?
C10 C9 H9 126.1 . . ?
Fe1 C9 H9 126.1 . . ?
N11 C10 C9 123.91(14) . . ?
N11 C10 C6 127.56(14) . . ?
C9 C10 C6 108.52(14) . . ?
N11 C10 Fe1 127.17(10) . . ?
C9 C10 Fe1 69.27(9) . . ?
C6 C10 Fe1 69.41(9) . . ?
C12 N11 C10 125.61(13) . . ?
C12 N11 H11 118.1(13) . . ?
C10 N11 H11 116.3(13) . . ?
O13 C12 N11 123.55(14) . . ?
O13 C12 C14 121.89(13) . . ?
N11 C12 C14 114.53(13) . . ?
C12 C14 C15 118.67(12) . . ?
C12 C14 C16 116.12(13) . . ?
C15 C14 C16 58.80(11) . . ?
C12 C14 H14 116.8 . . ?
C15 C14 H14 116.8 . . ?
C16 C14 H14 116.8 . . ?
C16 C15 C14 60.72(11) . . ?
C16 C15 H15A 117.7 . . ?
C14 C15 H15A 117.7 . . ?
C16 C15 H15B 117.7 . . ?
C14 C15 H15B 117.7 . . ?
H15A C15 H15B 114.8 . . ?
C15 C16 C14 60.48(11) . . ?
C15 C16 H16A 117.7 . . ?
C14 C16 H16A 117.7 . . ?
C15 C16 H16B 117.7 . . ?
C14 C16 H16B 117.7 . . ?
H16A C16 H16B 114.8 . . ?

loop_
_geom_bond_atom_site_label_1
_geom_bond_atom_site_label_2
_geom_bond_distance
_geom_bond_site_symmetry_2
_geom_bond_publ_flag
Fe1 C2 2.0417(16) . ?
Fe1 C7 2.0416(16) . ?
Fe1 C8 2.0380(16) . ?
Fe1 C9 2.0465(17) . ?
Fe1 C1 2.0459(15) . ?
Fe1 C3 2.0435(16) . ?
Fe1 C6 2.0494(15) . ?
Fe1 C4 2.0474(17) . ?
Fe1 C5 2.0530(16) . ?
Fe1 C10 2.0561(15) . ?
C1 C2 1.424(2) . ?
C1 C5 1.419(3) . ?
C1 H1 0.9500 . ?
C2 C3 1.419(2) . ?
C2 H2 0.9500 . ?
C3 C4 1.419(2) . ?
C3 H3 0.9500 . ?
C4 C5 1.424(2) . ?
C4 H4 0.9500 . ?
C5 H5 0.9500 . ?
C6 C7 1.430(2) . ?
C6 C10 1.427(2) . ?
C6 H6 0.9500 . ?
C7 C8 1.427(2) . ?
C7 H7 0.9500 . ?
C8 C9 1.420(2) . ?
C8 H8 0.9500 . ?
C9 C10 1.428(2) . ?
C9 H9 0.9500 . ?
C10 N11 1.408(2) . ?
N11 C12 1.3486(19) . ?
N11 H11 0.83(2) . ?
C12 O13 1.2377(17) . ?
C12 C14 1.486(2) . ?
C14 C15 1.513(2) . ?
C14 C16 1.516(2) . ?
C14 H14 1.0000 . ?
C15 C16 1.487(2) . ?
C15 H15A 0.9900 . ?
C15 H15B 0.9900 . ?
C16 H16A 0.9900 . ?
C16 H16B 0.9900 . ?

loop_
_geom_torsion_atom_site_label_1
_geom_torsion_atom_site_label_2
_geom_torsion_atom_site_label_3
_geom_torsion_atom_site_label_4
_geom_torsion
_geom_torsion_site_symmetry_1
_geom_torsion_site_symmetry_2
_geom_torsion_site_symmetry_3
_geom_torsion_site_symmetry_4
_geom_torsion_publ_flag
C5 C1 C2 C3 -0.12(18) . . . . ?
Fe1 C1 C2 C3 59.46(11) . . . . ?
C5 C1 C2 Fe1 -59.58(11) . . . . ?
C1 C2 C3 C4 0.10(18) . . . . ?
Fe1 C2 C3 C4 59.58(11) . . . . ?
C1 C2 C3 Fe1 -59.48(11) . . . . ?
C2 C3 C4 C5 -0.05(18) . . . . ?
Fe1 C3 C4 C5 59.38(11) . . . . ?
C2 C3 C4 Fe1 -59.43(11) . . . . ?
C2 C1 C5 C4 0.09(18) . . . . ?
Fe1 C1 C5 C4 -59.14(11) . . . . ?
C2 C1 C5 Fe1 59.23(11) . . . . ?
C3 C4 C5 C1 -0.03(18) . . . . ?
Fe1 C4 C5 C1 59.15(11) . . . . ?
C3 C4 C5 Fe1 -59.17(11) . . . . ?
C10 C6 C7 C8 0.90(18) . . . . ?
Fe1 C6 C7 C8 -58.94(11) . . . . ?
C10 C6 C7 Fe1 59.84(10) . . . . ?
C6 C7 C8 C9 -0.41(18) . . . . ?
Fe1 C7 C8 C9 -59.62(11) . . . . ?
C6 C7 C8 Fe1 59.21(11) . . . . ?
C7 C8 C9 C10 -0.24(18) . . . . ?
Fe1 C8 C9 C10 -59.67(11) . . . . ?
C7 C8 C9 Fe1 59.43(11) . . . . ?
C8 C9 C10 N11 -179.15(14) . . . . ?
Fe1 C9 C10 N11 121.60(14) . . . . ?
C8 C9 C10 C6 0.81(17) . . . . ?
Fe1 C9 C10 C6 -58.45(11) . . . . ?
C8 C9 C10 Fe1 59.25(11) . . . . ?
C7 C6 C10 N11 178.90(14) . . . . ?
Fe1 C6 C10 N11 -121.68(15) . . . . ?
C7 C6 C10 C9 -1.05(17) . . . . ?
Fe1 C6 C10 C9 58.36(10) . . . . ?
C7 C6 C10 Fe1 -59.41(11) . . . . ?
C9 C10 N11 C12 152.23(15) . . . . ?
C6 C10 N11 C12 -27.7(2) . . . . ?
Fe1 C10 N11 C12 -119.23(15) . . . . ?
C10 N11 C12 O13 -0.7(2) . . . . ?
C10 N11 C12 C14 177.29(14) . . . . ?
O13 C12 C14 C15 -28.8(2) . . . . ?
N11 C12 C14 C15 153.10(14) . . . . ?
O13 C12 C14 C16 38.2(2) . . . . ?
N11 C12 C14 C16 -139.82(14) . . . . ?
C12 C14 C15 C16 104.80(16) . . . . ?
C12 C14 C16 C15 -109.13(15) . . . . ?
